data_7052073
loop_
_publ_author_name
'Sergiusz Luli\'nski'
'Izabela Madura'
'Janusz Serwatowski'
'Halina Szaty\/lowicz'
'Janusz Zachara'

_publ_section_title
;
 A tautomeric equilibrium between functionalized 2-formylphenylboronic
 acids and corresponding
 1,3-dihydro-1,3-dihydroxybenzo[c][2,1]oxaboroles
;
_journal_issue 1
_journal_name_full 'New Journal of Chemistry'
_journal_page_first 144
_journal_paper_doi 10.1039/b611195e
_journal_volume 31
_journal_year 2007
_chemical_formula_moiety 'C7 H5 B Br2 O3, H2 O'
_chemical_formula_sum 'C7 H7 B Br2 O4'
_chemical_formula_weight 325.76
_chemical_name_common '3,5-Dibromo-2-formyl-phenylboronic acid monohydrate'
_chemical_name_systematic
;
3,5-Dibromo-2-formyl-phenylboronic acid monohydrate
;
_space_group_IT_number 2
_symmetry_cell_setting triclinic
_symmetry_Int_Tables_number 2
_symmetry_space_group_name_Hall '-P 1'
_symmetry_space_group_name_H-M 'P -1'
_atom_sites_solution_hydrogens difmap
_atom_sites_solution_primary direct
_atom_sites_solution_secondary difmap
_audit_creation_method SHELXL-97
_cell_angle_alpha 89.986(17)
_cell_angle_beta 99.607(18)
_cell_angle_gamma 108.329(17)
_cell_formula_units_Z 2
_cell_length_a 7.0559(16)
_cell_length_b 8.3747(18)
_cell_length_c 9.656(2)
_cell_measurement_reflns_used 30
_cell_measurement_temperature 293(2)
_cell_measurement_theta_max 16.54
_cell_measurement_theta_min 7.60
_cell_volume 533.2(2)
_computing_cell_refinement 'Siemens P3 software'
_computing_data_collection 'Siemens P3 software'
_computing_data_reduction 'XDISK, Siemens P3 software'
_computing_molecular_graphics
;
ORTEP III (Burnett, Johnson, 1996) & DIAMOND v2.1 (Brandenburg, 1999)
;
_computing_publication_material
;
SHELXL-97 (Sheldrick, 1997) & PLATON99 (Spek, 1999)
;
_computing_structure_refinement 'SHELXL-97 (Sheldrick, 1997)'
_computing_structure_solution 'SHELXS-97 (Sheldrick, 1990)'
_diffrn_ambient_temperature 293(2)
_diffrn_detector 'scintillation counter'
_diffrn_measured_fraction_theta_full 1.000
_diffrn_measured_fraction_theta_max 1.000
_diffrn_measurement_device 'four-circle diffractometer'
_diffrn_measurement_device_type 'Siemens P3'
_diffrn_measurement_method 'profile data from \q/2\q scans'
_diffrn_radiation_monochromator graphite
_diffrn_radiation_source 'fine-focus sealed tube'
_diffrn_radiation_type MoK\a
_diffrn_radiation_wavelength 0.71073
_diffrn_reflns_av_R_equivalents 0.0169
_diffrn_reflns_av_sigmaI/netI 0.0206
_diffrn_reflns_limit_h_max 8
_diffrn_reflns_limit_h_min -8
_diffrn_reflns_limit_k_max 9
_diffrn_reflns_limit_k_min -9
_diffrn_reflns_limit_l_max 11
_diffrn_reflns_limit_l_min -11
_diffrn_reflns_number 4077
_diffrn_reflns_theta_full 25.05
_diffrn_reflns_theta_max 25.05
_diffrn_reflns_theta_min 2.14
_diffrn_standards_decay_% 0
_diffrn_standards_interval_count 70
_diffrn_standards_number 2
_exptl_absorpt_coefficient_mu 7.584
_exptl_absorpt_correction_T_max 0.57544
_exptl_absorpt_correction_T_min 0.14908
_exptl_absorpt_correction_type gaussian
_exptl_absorpt_process_details 'analytical SHELX76 (Sheldrick, 1976)'
_exptl_crystal_colour white
_exptl_crystal_density_diffrn 2.029
_exptl_crystal_density_method 'not measured'
_exptl_crystal_description 'transparent flattened prism'
_exptl_crystal_F_000 312
_exptl_crystal_size_max 0.52
_exptl_crystal_size_mid 0.27
_exptl_crystal_size_min 0.08
_refine_diff_density_max 0.367
_refine_diff_density_min -0.398
_refine_diff_density_rms 0.065
_refine_ls_extinction_method none
_refine_ls_goodness_of_fit_ref 1.050
_refine_ls_hydrogen_treatment mixed
_refine_ls_matrix_type full
_refine_ls_number_parameters 137
_refine_ls_number_reflns 1877
_refine_ls_number_restraints 0
_refine_ls_restrained_S_all 1.050
_refine_ls_R_factor_all 0.0327
_refine_ls_R_factor_gt 0.0253
_refine_ls_shift/su_max 0.001
_refine_ls_shift/su_mean 0.000
_refine_ls_structure_factor_coef Fsqd
_refine_ls_weighting_details 'calc w=1/[\s^2^(Fo^2^)+(0.0358P)^2^+0.2039P] where P=(Fo^2^+2Fc^2^)/3'
_refine_ls_weighting_scheme calc
_refine_ls_wR_factor_gt 0.0622
_refine_ls_wR_factor_ref 0.0652
_reflns_number_gt 1609
_reflns_number_total 1877
_reflns_threshold_expression >2sigma(I)
_cod_data_source_file b611195e.txt
_cod_data_source_block BrBr_comp5
_cod_original_sg_symbol_Hall -P_1
_cod_database_code 7052073

loop_
_symmetry_equiv_pos_as_xyz
'x, y, z'
'-x, -y, -z'

loop_
_atom_site_label
_atom_site_type_symbol
_atom_site_fract_x
_atom_site_fract_y
_atom_site_fract_z
_atom_site_U_iso_or_equiv
_atom_site_adp_type
_atom_site_occupancy
_atom_site_symmetry_multiplicity
_atom_site_calc_flag
_atom_site_refinement_flags
_atom_site_disorder_assembly
_atom_site_disorder_group
Br1 Br 0.33349(5) 0.81699(4) 0.41561(4) 0.05599(13) Uani 1 1 d . . .
Br2 Br 0.21526(6) 0.24308(5) 0.72905(3) 0.06132(14) Uani 1 1 d . . .
O1 O 0.2433(3) 0.1101(3) 0.1306(2) 0.0437(5) Uani 1 1 d . . .
H1 H 0.1892 0.0388 0.0657 0.052 Uiso 1 1 calc R . .
O2 O -0.0843(3) 0.1291(2) 0.0881(2) 0.0390(5) Uani 1 1 d . . .
H2 H -0.1511 0.1816 0.1177 0.047 Uiso 1 1 calc R . .
O3 O 0.2243(4) 0.4663(3) 0.0518(2) 0.0577(6) Uani 1 1 d . . .
C1 C 0.1688(4) 0.3040(3) 0.3002(3) 0.0312(6) Uani 1 1 d . . .
C2 C 0.2186(4) 0.4791(3) 0.2933(3) 0.0324(6) Uani 1 1 d . . .
C3 C 0.2624(4) 0.5793(3) 0.4172(3) 0.0351(6) Uani 1 1 d . . .
C4 C 0.2599(4) 0.5103(4) 0.5466(3) 0.0406(7) Uani 1 1 d . . .
H4 H 0.2884 0.5781 0.6286 0.049 Uiso 1 1 calc R . .
C5 C 0.2140(4) 0.3382(4) 0.5514(3) 0.0376(7) Uani 1 1 d . . .
C6 C 0.1674(4) 0.2348(4) 0.4301(3) 0.0367(6) Uani 1 1 d . . .
H6 H 0.1352 0.1187 0.4362 0.044 Uiso 1 1 calc R . .
C7 C 0.2327(5) 0.5503(4) 0.1557(3) 0.0451(7) Uani 1 1 d . . .
H7 H 0.2487 0.6643 0.1478 0.054 Uiso 1 1 calc R . .
B1 B 0.1071(5) 0.1814(4) 0.1619(3) 0.0340(7) Uani 1 1 d . . .
O4 O 0.6574(4) 0.2809(3) 0.1450(3) 0.0470(6) Uani 1 1 d . . .
H4A H 0.671(8) 0.367(7) 0.089(5) 0.105(18) Uiso 1 1 d . . .
H4B H 0.543(8) 0.235(6) 0.145(5) 0.084(17) Uiso 1 1 d . . .

loop_
_atom_site_aniso_label
_atom_site_aniso_U_11
_atom_site_aniso_U_22
_atom_site_aniso_U_33
_atom_site_aniso_U_23
_atom_site_aniso_U_13
_atom_site_aniso_U_12
Br1 0.0579(2) 0.02876(17) 0.0769(3) -0.01434(15) 0.00445(18) 0.01126(14)
Br2 0.0632(2) 0.0805(3) 0.03250(18) 0.01026(16) 0.00921(15) 0.01159(19)
O1 0.0362(11) 0.0442(12) 0.0471(13) -0.0196(10) 0.0009(9) 0.0109(9)
O2 0.0358(11) 0.0399(11) 0.0386(11) -0.0168(9) 0.0014(9) 0.0112(9)
O3 0.0861(18) 0.0501(13) 0.0330(12) 0.0005(10) 0.0140(12) 0.0143(13)
C1 0.0285(13) 0.0318(14) 0.0302(14) -0.0060(11) 0.0035(11) 0.0060(11)
C2 0.0304(14) 0.0301(14) 0.0338(15) -0.0047(11) 0.0026(12) 0.0071(11)
C3 0.0317(14) 0.0283(13) 0.0415(16) -0.0093(12) 0.0032(12) 0.0058(11)
C4 0.0374(15) 0.0470(17) 0.0332(15) -0.0171(13) 0.0041(13) 0.0089(14)
C5 0.0356(15) 0.0451(17) 0.0282(14) -0.0003(12) 0.0066(12) 0.0067(13)
C6 0.0391(15) 0.0305(14) 0.0368(16) -0.0020(12) 0.0055(13) 0.0066(12)
C7 0.0552(19) 0.0332(15) 0.0420(17) 0.0037(13) 0.0052(15) 0.0091(14)
B1 0.0385(17) 0.0281(15) 0.0324(16) -0.0063(13) 0.0061(14) 0.0065(14)
O4 0.0446(14) 0.0505(14) 0.0484(14) -0.0004(11) 0.0123(11) 0.0164(12)

loop_
_atom_type_symbol
_atom_type_description
_atom_type_scat_dispersion_real
_atom_type_scat_dispersion_imag
_atom_type_scat_source
C C 0.0033 0.0016 'International Tables Vol C Tables 4.2.6.8 and 6.1.1.4'
H H 0.0000 0.0000 'International Tables Vol C Tables 4.2.6.8 and 6.1.1.4'
B B 0.0013 0.0007 'International Tables Vol C Tables 4.2.6.8 and 6.1.1.4'
O O 0.0106 0.0060 'International Tables Vol C Tables 4.2.6.8 and 6.1.1.4'
Br Br -0.2901 2.4595 'International Tables Vol C Tables 4.2.6.8 and 6.1.1.4'

loop_
_exptl_crystal_face_index_h
_exptl_crystal_face_index_k
_exptl_crystal_face_index_l
_exptl_crystal_face_perp_dist
0 -1 1 0.04
0 1 -1 0.04
0 0 1 0.10
0 0 -1 0.10
1 -1 0 0.28
-1 1 0 0.22
-1 0 -1 0.29
1 0 1 0.30

loop_
_geom_angle_atom_site_label_1
_geom_angle_atom_site_label_2
_geom_angle_atom_site_label_3
_geom_angle
_geom_angle_site_symmetry_1
_geom_angle_site_symmetry_3
_geom_angle_publ_flag
B1 O1 H1 109.5 . . ?
B1 O2 H2 109.5 . . ?
C6 C1 C2 119.1(2) . . ?
C6 C1 B1 119.0(2) . . ?
C2 C1 B1 121.9(3) . . ?
C3 C2 C1 119.4(3) . . ?
C3 C2 C7 122.5(3) . . ?
C1 C2 C7 118.1(2) . . ?
C4 C3 C2 121.5(3) . . ?
C4 C3 Br1 116.9(2) . . ?
C2 C3 Br1 121.5(2) . . ?
C3 C4 C5 118.2(2) . . ?
C3 C4 H4 120.9 . . ?
C5 C4 H4 120.9 . . ?
C4 C5 C6 121.7(3) . . ?
C4 C5 Br2 118.4(2) . . ?
C6 C5 Br2 119.9(2) . . ?
C1 C6 C5 120.1(3) . . ?
C1 C6 H6 120.0 . . ?
C5 C6 H6 120.0 . . ?
O3 C7 C2 122.3(3) . . ?
O3 C7 H7 118.8 . . ?
C2 C7 H7 118.8 . . ?
O1 B1 O2 119.3(2) . . ?
O1 B1 C1 118.1(2) . . ?
O2 B1 C1 121.8(2) . . ?
H4A O4 H4B 110(5) . . ?

loop_
_geom_bond_atom_site_label_1
_geom_bond_atom_site_label_2
_geom_bond_distance
_geom_bond_site_symmetry_2
_geom_bond_publ_flag
Br1 C3 1.895(3) . ?
Br2 C5 1.891(3) . ?
O1 B1 1.353(4) . ?
O1 H1 0.8200 . ?
O2 B1 1.353(4) . ?
O2 H2 0.8200 . ?
O3 C7 1.208(4) . ?
C1 C6 1.382(4) . ?
C1 C2 1.401(4) . ?
C1 B1 1.598(4) . ?
C2 C3 1.395(4) . ?
C2 C7 1.463(4) . ?
C3 C4 1.377(4) . ?
C4 C5 1.377(4) . ?
C4 H4 0.9300 . ?
C5 C6 1.386(4) . ?
C6 H6 0.9300 . ?
C7 H7 0.9300 . ?
O4 H4A 0.89(6) . ?
O4 H4B 0.78(5) . ?

loop_
_geom_contact_atom_site_label_1
_geom_contact_atom_site_label_2
_geom_contact_distance
_geom_contact_site_symmetry_2
B1 O3 2.561(4) 1_555

loop_
_geom_hbond_atom_site_label_D
_geom_hbond_atom_site_label_H
_geom_hbond_atom_site_label_A
_geom_hbond_distance_DH
_geom_hbond_distance_HA
_geom_hbond_distance_DA
_geom_hbond_angle_DHA
_geom_hbond_site_symmetry_A
_geom_hbond_publ_flag
O1 H1 O2 0.82 1.93 2.744(3) 175 2_555 yes
O2 H2 O4 0.82 1.85 2.652(4) 167 1_455 yes
O4 H4A O3 0.89(5) 2.01(5) 2.865(3) 161(5) 2_665 yes
O4 H4B O1 0.78(6) 2.02(6) 2.800(4) 176(5) 1_555 yes
C4 H4 O4 0.93 2.40 3.324(4) 172 2_666 yes

loop_
_cod_related_entry_id
_cod_related_entry_database
_cod_related_entry_code
1 ChemSpider 21141674
